data_4068845
loop_
_publ_author_name
'Grice, Kyle A.'
'Goldberg, Karen I.'

_publ_section_title
;
 Insertion of Dioxygen into a Platinum(II)&#x2212;Methyl Bond To Form a
 Platinum(II) Methylperoxo Complex
;
_journal_issue 4
_journal_name_full Organometallics
_journal_page_first 953
_journal_paper_doi 10.1021/om8011272
_journal_volume 28
_journal_year 2009
_chemical_formula_moiety 'C15 H27 Cl N P Pt'
_chemical_formula_sum 'C15 H27 Cl N P Pt'
_chemical_formula_weight 482.89
_chemical_name_common KAG-4-250
_chemical_name_systematic KAG-4-250
_space_group_IT_number 14
_symmetry_cell_setting monoclinic
_symmetry_Int_Tables_number 14
_symmetry_space_group_name_Hall '-P 2ybc'
_symmetry_space_group_name_H-M 'P 1 21/c 1'
_atom_sites_solution_hydrogens geom
_atom_sites_solution_primary direct
_atom_sites_solution_secondary difmap
_audit_creation_method SHELXL-97
_cell_angle_alpha 90.000
_cell_angle_beta 128.854(4)
_cell_angle_gamma 90.000
_cell_formula_units_Z 4
_cell_length_a 9.7066(8)
_cell_length_b 15.2493(10)
_cell_length_c 15.1463(15)
_cell_measurement_reflns_used 728
_cell_measurement_temperature 546(2)
_cell_measurement_theta_max 20
_cell_measurement_theta_min 3
_cell_volume 1745.9(3)
_computing_cell_refinement 'HKL Scalepack (Otwinowski & Minor 1997)'
_computing_data_collection KappaCCD
_computing_data_reduction 'HKL Scalepack (Otwinowski & Minor 1997)'
_computing_molecular_graphics 'maXus, Zortep'
_computing_publication_material 'SHELXL-97 (Sheldrick, 1997)'
_computing_structure_refinement 'SHELXL-97 (Sheldrick, 1997)'
_computing_structure_solution SIR97
_diffrn_ambient_temperature 546(2)
_diffrn_measured_fraction_theta_full 0.966
_diffrn_measured_fraction_theta_max 0.961
_diffrn_measurement_device_type 'Nonius KappaCCD'
_diffrn_measurement_method '\f and \w scans'
_diffrn_radiation_monochromator graphite
_diffrn_radiation_source 'fine-focus sealed tube'
_diffrn_radiation_type MoK\a
_diffrn_radiation_wavelength 0.71073
_diffrn_reflns_av_R_equivalents 0.0978
_diffrn_reflns_av_sigmaI/netI 0.1458
_diffrn_reflns_limit_h_max 11
_diffrn_reflns_limit_h_min -12
_diffrn_reflns_limit_k_max 19
_diffrn_reflns_limit_k_min -18
_diffrn_reflns_limit_l_max 18
_diffrn_reflns_limit_l_min -17
_diffrn_reflns_number 10158
_diffrn_reflns_theta_full 25.00
_diffrn_reflns_theta_max 26.46
_diffrn_reflns_theta_min 2.18
_exptl_absorpt_coefficient_mu 8.270
_exptl_absorpt_correction_T_max 0.610
_exptl_absorpt_correction_T_min 0.523
_exptl_absorpt_correction_type multi-scan
_exptl_absorpt_process_details HKL2000
_exptl_crystal_colour colorless
_exptl_crystal_density_diffrn 1.837
_exptl_crystal_density_method 'not measured'
_exptl_crystal_description cut-block
_exptl_crystal_F_000 936
_exptl_crystal_size_max 0.08
_exptl_crystal_size_mid 0.07
_exptl_crystal_size_min 0.06
_refine_diff_density_max 1.571
_refine_diff_density_min -2.101
_refine_diff_density_rms 0.205
_refine_ls_extinction_method none
_refine_ls_goodness_of_fit_ref 0.958
_refine_ls_hydrogen_treatment constr
_refine_ls_matrix_type full
_refine_ls_number_parameters 179
_refine_ls_number_reflns 3461
_refine_ls_number_restraints 0
_refine_ls_restrained_S_all 0.958
_refine_ls_R_factor_all 0.1177
_refine_ls_R_factor_gt 0.0657
_refine_ls_shift/su_max 0.001
_refine_ls_shift/su_mean 0.000
_refine_ls_structure_factor_coef Fsqd
_refine_ls_weighting_details 'calc w=1/[\s^2^(Fo^2^)+(0.0500P)^2^+0.0000P] where P=(Fo^2^+2Fc^2^)/3'
_refine_ls_weighting_scheme calc
_refine_ls_wR_factor_gt 0.1241
_refine_ls_wR_factor_ref 0.1440
_reflns_number_gt 2013
_reflns_number_total 3461
_reflns_threshold_expression >2sigma(I)
_cod_data_source_file om8011272_si_004.cif
_cod_data_source_block shelxl
_cod_depositor_comments
;
The following automatic conversions were performed:

'_symmetry_cell_setting' value 'Monoclinic' changed to 'monoclinic'
according to /home/saulius/struct/CIF-dictionaries/cif_core.dic
dictionary named 'cif_core.dic' version 2.4.2 from 2011-04-26.

Automatic conversion script
Id: cif_fix_values 1715 2011-07-08 13:25:40Z adriana 
;
_cod_original_sg_symbol_H-M 'P 21/c'
_cod_database_code 4068845

loop_
_symmetry_equiv_pos_as_xyz
'x, y, z'
'-x, y+1/2, -z+1/2'
'-x, -y, -z'
'x, -y-1/2, z-1/2'

loop_
_atom_site_label
_atom_site_type_symbol
_atom_site_fract_x
_atom_site_fract_y
_atom_site_fract_z
_atom_site_U_iso_or_equiv
_atom_site_adp_type
_atom_site_occupancy
_atom_site_symmetry_multiplicity
_atom_site_calc_flag
_atom_site_refinement_flags
Pt1 Pt 0.31683(6) 0.22310(3) 0.92859(4) 0.0492(2) Uani 1 1 d .
Cl1 Cl 0.1134(4) 0.1914(3) 0.9613(3) 0.0689(9) Uani 1 1 d .
P1 P 0.4828(4) 0.2543(2) 0.8798(3) 0.0524(8) Uani 1 1 d .
N1 N 0.1704(13) 0.3332(7) 0.8272(9) 0.068(3) Uani 1 1 d .
C1 C 0.4567(15) 0.1196(8) 1.0296(11) 0.066(4) Uani 1 1 d .
H1A H 0.5786 0.1262 1.0621 0.099 Uiso 1 1 calc R
H1B H 0.4106 0.0666 0.9856 0.099 Uiso 1 1 calc R
H1C H 0.4475 0.1166 1.0890 0.099 Uiso 1 1 calc R
C2 C 0.3324(16) 0.3244(9) 0.7563(11) 0.064(3) Uani 1 1 d .
H2A H 0.4008 0.3684 0.7527 0.077 Uiso 1 1 calc R
H2B H 0.2715 0.2890 0.6881 0.077 Uiso 1 1 calc R
C3 C 0.1975(14) 0.3694(8) 0.7596(10) 0.057(3) Uani 1 1 d .
C4 C 0.1126(16) 0.4438(9) 0.6979(11) 0.074(4) Uani 1 1 d .
H4 H 0.1352 0.4668 0.6512 0.089 Uiso 1 1 calc R
C5 C -0.0035(17) 0.4834(10) 0.7053(14) 0.078(5) Uani 1 1 d .
H5 H -0.0602 0.5345 0.6648 0.094 Uiso 1 1 calc R
C6 C -0.0369(18) 0.4492(11) 0.7708(15) 0.089(5) Uani 1 1 d .
H6 H -0.1183 0.4765 0.7749 0.106 Uiso 1 1 calc R
C7 C 0.0471(16) 0.3736(9) 0.8329(12) 0.066(4) Uani 1 1 d .
H7 H 0.0217 0.3500 0.8778 0.079 Uiso 1 1 calc R
C8 C 0.6792(15) 0.3251(8) 0.9834(11) 0.059(3) Uani 1 1 d .
C9 C 0.7980(16) 0.2824(9) 1.0981(11) 0.068(4) Uani 1 1 d .
H9A H 0.8408 0.2277 1.0922 0.102 Uiso 1 1 calc R
H9B H 0.7329 0.2720 1.1253 0.102 Uiso 1 1 calc R
H9C H 0.8964 0.3203 1.1500 0.102 Uiso 1 1 calc R
C10 C 0.7833(17) 0.3508(10) 0.9440(12) 0.079(4) Uani 1 1 d .
H10A H 0.8752 0.3911 0.9972 0.119 Uiso 1 1 calc R
H10B H 0.7057 0.3782 0.8709 0.119 Uiso 1 1 calc R
H10C H 0.8350 0.2994 0.9389 0.119 Uiso 1 1 calc R
C11 C 0.6039(15) 0.4101(8) 0.9969(11) 0.066(4) Uani 1 1 d .
H11A H 0.5220 0.3943 1.0096 0.099 Uiso 1 1 calc R
H11B H 0.5443 0.4447 0.9291 0.099 Uiso 1 1 calc R
H11C H 0.6993 0.4435 1.0601 0.099 Uiso 1 1 calc R
C12 C 0.5361(17) 0.1634(9) 0.8233(12) 0.066(4) Uani 1 1 d .
C13 C 0.5695(19) 0.1962(10) 0.7426(11) 0.076(4) Uani 1 1 d .
H13A H 0.6769 0.2298 0.7844 0.114 Uiso 1 1 calc R
H13B H 0.4725 0.2324 0.6851 0.114 Uiso 1 1 calc R
H13C H 0.5802 0.1470 0.7077 0.114 Uiso 1 1 calc R
C14 C 0.6923(18) 0.1114(9) 0.9171(13) 0.084(4) Uani 1 1 d .
H14A H 0.6755 0.0951 0.9710 0.126 Uiso 1 1 calc R
H14B H 0.7974 0.1463 0.9541 0.126 Uiso 1 1 calc R
H14C H 0.7040 0.0596 0.8864 0.126 Uiso 1 1 calc R
C15 C 0.373(2) 0.1042(12) 0.7570(14) 0.108(6) Uani 1 1 d .
H15A H 0.3870 0.0596 0.7185 0.163 Uiso 1 1 calc R
H15B H 0.2698 0.1387 0.7025 0.163 Uiso 1 1 calc R
H15C H 0.3593 0.0772 0.8084 0.163 Uiso 1 1 calc R

loop_
_atom_site_aniso_label
_atom_site_aniso_U_11
_atom_site_aniso_U_22
_atom_site_aniso_U_33
_atom_site_aniso_U_23
_atom_site_aniso_U_13
_atom_site_aniso_U_12
Pt1 0.0485(3) 0.0487(4) 0.0573(3) 0.0009(2) 0.0365(2) 0.0013(2)
Cl1 0.0625(19) 0.079(3) 0.083(2) 0.0018(19) 0.0541(18) 0.0018(18)
P1 0.0474(18) 0.058(2) 0.0577(19) -0.0003(16) 0.0357(16) -0.0005(15)
N1 0.068(7) 0.044(7) 0.066(7) 0.001(6) 0.029(6) 0.002(6)
C1 0.075(8) 0.053(9) 0.103(10) 0.020(8) 0.071(8) 0.012(7)
C2 0.067(8) 0.047(9) 0.079(9) 0.005(7) 0.047(7) 0.005(7)
C3 0.047(7) 0.055(9) 0.057(7) 0.018(7) 0.027(6) 0.006(6)
C4 0.052(8) 0.067(11) 0.069(9) 0.017(8) 0.021(7) -0.004(7)
C5 0.052(9) 0.050(10) 0.100(12) 0.009(8) 0.032(8) 0.008(7)
C6 0.062(9) 0.064(12) 0.118(14) 0.002(10) 0.046(9) 0.015(9)
C7 0.060(8) 0.052(9) 0.090(10) 0.005(8) 0.050(7) 0.000(7)
C8 0.057(7) 0.046(8) 0.076(8) -0.002(7) 0.043(7) -0.004(7)
C9 0.048(7) 0.087(12) 0.066(8) 0.008(7) 0.034(7) 0.001(7)
C10 0.077(9) 0.082(12) 0.112(12) -0.018(9) 0.076(9) -0.012(8)
C11 0.056(7) 0.057(9) 0.081(9) -0.005(7) 0.041(7) -0.005(7)
C12 0.078(8) 0.053(9) 0.088(10) -0.020(8) 0.062(8) -0.016(8)
C13 0.094(10) 0.096(12) 0.068(9) -0.020(8) 0.066(8) -0.014(9)
C14 0.094(10) 0.063(10) 0.134(13) 0.014(10) 0.090(10) 0.023(9)
C15 0.111(12) 0.118(16) 0.128(14) -0.051(12) 0.091(12) -0.036(11)

loop_
_atom_type_symbol
_atom_type_description
_atom_type_scat_dispersion_real
_atom_type_scat_dispersion_imag
_atom_type_scat_source
C C 0.0033 0.0016 'International Tables Vol C Tables 4.2.6.8 and 6.1.1.4'
H H 0.0000 0.0000 'International Tables Vol C Tables 4.2.6.8 and 6.1.1.4'
N N 0.0061 0.0033 'International Tables Vol C Tables 4.2.6.8 and 6.1.1.4'
P P 0.1023 0.0942 'International Tables Vol C Tables 4.2.6.8 and 6.1.1.4'
Cl Cl 0.1484 0.1585 'International Tables Vol C Tables 4.2.6.8 and 6.1.1.4'
Pt Pt -1.7033 8.3905 'International Tables Vol C Tables 4.2.6.8 and 6.1.1.4'

loop_
_geom_angle_atom_site_label_1
_geom_angle_atom_site_label_2
_geom_angle_atom_site_label_3
_geom_angle
C1 Pt1 N1 178.1(5)
C1 Pt1 P1 97.9(3)
N1 Pt1 P1 83.4(3)
C1 Pt1 Cl1 86.3(3)
N1 Pt1 Cl1 92.6(3)
P1 Pt1 Cl1 174.17(12)
C2 P1 C12 103.8(6)
C2 P1 C8 105.0(6)
C12 P1 C8 112.5(6)
C2 P1 Pt1 100.8(4)
C12 P1 Pt1 117.7(4)
C8 P1 Pt1 114.7(4)
C3 N1 C7 117.1(11)
C3 N1 Pt1 121.6(9)
C7 N1 Pt1 121.3(10)
Pt1 C1 H1A 109.5
Pt1 C1 H1B 109.5
H1A C1 H1B 109.5
Pt1 C1 H1C 109.5
H1A C1 H1C 109.5
H1B C1 H1C 109.5
C3 C2 P1 112.7(9)
C3 C2 H2A 109.1
P1 C2 H2A 109.1
C3 C2 H2B 109.1
P1 C2 H2B 109.1
H2A C2 H2B 107.8
N1 C3 C4 123.1(13)
N1 C3 C2 115.6(11)
C4 C3 C2 121.2(13)
C5 C4 C3 119.5(15)
C5 C4 H4 120.3
C3 C4 H4 120.3
C6 C5 C4 119.8(15)
C6 C5 H5 120.1
C4 C5 H5 120.1
C5 C6 C7 121.2(15)
C5 C6 H6 119.4
C7 C6 H6 119.4
C6 C7 N1 119.3(14)
C6 C7 H7 120.4
N1 C7 H7 120.4
C9 C8 C10 110.5(10)
C9 C8 C11 106.9(11)
C10 C8 C11 108.7(11)
C9 C8 P1 111.0(9)
C10 C8 P1 113.5(9)
C11 C8 P1 105.9(8)
C8 C9 H9A 109.5
C8 C9 H9B 109.5
H9A C9 H9B 109.5
C8 C9 H9C 109.5
H9A C9 H9C 109.5
H9B C9 H9C 109.5
C8 C10 H10A 109.5
C8 C10 H10B 109.5
H10A C10 H10B 109.5
C8 C10 H10C 109.5
H10A C10 H10C 109.5
H10B C10 H10C 109.5
C8 C11 H11A 109.5
C8 C11 H11B 109.5
H11A C11 H11B 109.5
C8 C11 H11C 109.5
H11A C11 H11C 109.5
H11B C11 H11C 109.5
C14 C12 C15 109.0(13)
C14 C12 C13 109.5(11)
C15 C12 C13 108.6(12)
C14 C12 P1 111.4(9)
C15 C12 P1 105.6(9)
C13 C12 P1 112.5(10)
C12 C13 H13A 109.5
C12 C13 H13B 109.5
H13A C13 H13B 109.5
C12 C13 H13C 109.5
H13A C13 H13C 109.5
H13B C13 H13C 109.5
C12 C14 H14A 109.5
C12 C14 H14B 109.5
H14A C14 H14B 109.5
C12 C14 H14C 109.5
H14A C14 H14C 109.5
H14B C14 H14C 109.5
C12 C15 H15A 109.5
C12 C15 H15B 109.5
H15A C15 H15B 109.5
C12 C15 H15C 109.5
H15A C15 H15C 109.5
H15B C15 H15C 109.5

loop_
_geom_bond_atom_site_label_1
_geom_bond_atom_site_label_2
_geom_bond_distance
Pt1 C1 2.017(11)
Pt1 N1 2.111(10)
Pt1 P1 2.205(3)
Pt1 Cl1 2.368(3)
P1 C2 1.829(13)
P1 C12 1.864(13)
P1 C8 1.874(12)
N1 C3 1.328(16)
N1 C7 1.395(16)
C1 H1A 0.9600
C1 H1B 0.9600
C1 H1C 0.9600
C2 C3 1.508(17)
C2 H2A 0.9700
C2 H2B 0.9700
C3 C4 1.368(17)
C4 C5 1.344(19)
C4 H4 0.9300
C5 C6 1.33(2)
C5 H5 0.9300
C6 C7 1.385(19)
C6 H6 0.9300
C7 H7 0.9300
C8 C9 1.503(17)
C8 C10 1.512(17)
C8 C11 1.562(17)
C9 H9A 0.9600
C9 H9B 0.9600
C9 H9C 0.9600
C10 H10A 0.9600
C10 H10B 0.9600
C10 H10C 0.9600
C11 H11A 0.9600
C11 H11B 0.9600
C11 H11C 0.9600
C12 C14 1.497(17)
C12 C15 1.529(17)
C12 C13 1.533(17)
C13 H13A 0.9600
C13 H13B 0.9600
C13 H13C 0.9600
C14 H14A 0.9600
C14 H14B 0.9600
C14 H14C 0.9600
C15 H15A 0.9600
C15 H15B 0.9600
C15 H15C 0.9600

loop_
_geom_torsion_atom_site_label_1
_geom_torsion_atom_site_label_2
_geom_torsion_atom_site_label_3
_geom_torsion_atom_site_label_4
_geom_torsion
C1 Pt1 P1 C2 163.4(6)
N1 Pt1 P1 C2 -18.0(5)
C1 Pt1 P1 C12 51.5(6)
N1 Pt1 P1 C12 -130.0(6)
C1 Pt1 P1 C8 -84.4(6)
N1 Pt1 P1 C8 94.2(5)
P1 Pt1 N1 C3 11.8(9)
Cl1 Pt1 N1 C3 -163.9(10)
P1 Pt1 N1 C7 -164.9(9)
Cl1 Pt1 N1 C7 19.4(9)
C12 P1 C2 C3 147.9(9)
C8 P1 C2 C3 -93.7(10)
Pt1 P1 C2 C3 25.7(10)
C7 N1 C3 C4 0.8(19)
Pt1 N1 C3 C4 -176.0(9)
C7 N1 C3 C2 179.6(10)
Pt1 N1 C3 C2 2.8(15)
P1 C2 C3 N1 -20.1(15)
P1 C2 C3 C4 158.7(10)
N1 C3 C4 C5 0(2)
C2 C3 C4 C5 -178.3(12)
C3 C4 C5 C6 -1(2)
C4 C5 C6 C7 1(3)
C5 C6 C7 N1 1(2)
C3 N1 C7 C6 -1.3(18)
Pt1 N1 C7 C6 175.5(10)
C2 P1 C8 C9 168.6(9)
C12 P1 C8 C9 -79.2(10)
Pt1 P1 C8 C9 58.9(10)
C2 P1 C8 C10 -66.3(11)
C12 P1 C8 C10 46.0(11)
Pt1 P1 C8 C10 -175.9(8)
C2 P1 C8 C11 52.9(10)
C12 P1 C8 C11 165.1(9)
Pt1 P1 C8 C11 -56.8(9)
C2 P1 C12 C14 165.6(9)
C8 P1 C12 C14 52.6(11)
Pt1 P1 C12 C14 -84.1(9)
C2 P1 C12 C15 -76.1(11)
C8 P1 C12 C15 170.8(10)
Pt1 P1 C12 C15 34.1(12)
C2 P1 C12 C13 42.2(11)
C8 P1 C12 C13 -70.8(11)
Pt1 P1 C12 C13 152.4(8)
